data_7035800
loop_
_publ_author_name
'Han, Min-Le'
'Bai, Liang'
'Tang, Ping'
'Wu, Xue-Qian'
'Wu, Ya-Pan'
'Zhao, Jun'
'Li, Dong-Sheng'
'Wang, Yao-Yu'

_publ_section_title
;
 Biphenyl-2,4,6,3',5'-pentacarboxylic acid as a tecton for six new Co(ii)
 coordination polymers: pH and N-donor ligand-dependent assemblies,
 structure diversities and magnetic properties.
;
_journal_issue 33
_journal_name_full 'Dalton transactions (Cambridge, England : 2003)'
_journal_page_first 14673
_journal_page_last 14685
_journal_paper_doi 10.1039/c5dt02147b
_journal_volume 44
_journal_year 2015
_chemical_formula_sum 'C74 H48 Co2 N8 O20'
_chemical_formula_weight 1487.06
_space_group_crystal_system monoclinic
_space_group_IT_number 14
_space_group_name_Hall '-P 2ybc'
_space_group_name_H-M_alt 'P 1 21/c 1'
_symmetry_space_group_name_Hall '-P 2ybc'
_symmetry_space_group_name_H-M 'P 1 21/c 1'
_atom_sites_solution_hydrogens CONSTR
_audit_creation_method SHELXL-2014/7
_audit_update_record
;
2015-07-07 deposited with the CCDC.
2015-07-13 downloaded from the CCDC.
;
_cell_angle_alpha 90
_cell_angle_beta 120.25(3)
_cell_angle_gamma 90
_cell_formula_units_Z 2
_cell_length_a 12.539(7)
_cell_length_b 15.879(9)
_cell_length_c 19.394(9)
_cell_measurement_reflns_used 7858
_cell_measurement_temperature 296(2)
_cell_measurement_theta_max 27.5
_cell_measurement_theta_min 1.8
_cell_volume 3336(3)
_computing_cell_refinement 'Bruker XSCANS'
_computing_data_collection 'Bruker XSCANS'
_computing_data_reduction 'Bruker SHELXTL'
_computing_molecular_graphics 'Bruker SHELXTL'
_computing_publication_material 'Bruker SHELXTL'
_computing_structure_refinement 'SHELXL-2014/7 (Sheldrick, 2014)'
_computing_structure_solution 'Bruker SHELXTL'
_diffrn_ambient_temperature 296(2)
_diffrn_detector_area_resol_mean none
_diffrn_measured_fraction_theta_full 0.999
_diffrn_measured_fraction_theta_max 0.999
_diffrn_measurement_device_type 'Bruker P4'
_diffrn_measurement_method '\w scans'
_diffrn_radiation_type MoK\a
_diffrn_radiation_wavelength 0.71073
_diffrn_reflns_av_R_equivalents 0.0728
_diffrn_reflns_av_unetI/netI 0.0479
_diffrn_reflns_Laue_measured_fraction_full 0.999
_diffrn_reflns_Laue_measured_fraction_max 0.999
_diffrn_reflns_limit_h_max 15
_diffrn_reflns_limit_h_min -15
_diffrn_reflns_limit_k_max 19
_diffrn_reflns_limit_k_min -19
_diffrn_reflns_limit_l_max 23
_diffrn_reflns_limit_l_min -23
_diffrn_reflns_number 29790
_diffrn_reflns_point_group_measured_fraction_full 0.999
_diffrn_reflns_point_group_measured_fraction_max 0.999
_diffrn_reflns_theta_full 25.242
_diffrn_reflns_theta_max 25.500
_diffrn_reflns_theta_min 1.767
_diffrn_standards_decay_% none
_diffrn_standards_interval_count none
_diffrn_standards_interval_time none
_diffrn_standards_number none
_exptl_absorpt_coefficient_mu 0.582
_exptl_absorpt_correction_T_max 1.000
_exptl_absorpt_correction_T_min 0.801
_exptl_absorpt_correction_type multi-scan
_exptl_absorpt_process_details SADABS
_exptl_crystal_colour RED
_exptl_crystal_density_diffrn 1.481
_exptl_crystal_density_meas ?
_exptl_crystal_description BLOCK
_exptl_crystal_F_000 1524
_exptl_crystal_size_max 0.200
_exptl_crystal_size_mid 0.190
_exptl_crystal_size_min 0.160
_refine_diff_density_max 0.861
_refine_diff_density_min -0.504
_refine_diff_density_rms 0.077
_refine_ls_extinction_method none
_refine_ls_goodness_of_fit_ref 1.136
_refine_ls_hydrogen_treatment constr
_refine_ls_matrix_type full
_refine_ls_number_parameters 469
_refine_ls_number_reflns 6212
_refine_ls_number_restraints 0
_refine_ls_restrained_S_all 1.136
_refine_ls_R_factor_all 0.0702
_refine_ls_R_factor_gt 0.0603
_refine_ls_shift/su_max 0.000
_refine_ls_shift/su_mean 0.000
_refine_ls_structure_factor_coef Fsqd
_refine_ls_weighting_details 'w=1/[\s^2^(Fo^2^)+(0.0706P)^2^+2.6396P] where P=(Fo^2^+2Fc^2^)/3'
_refine_ls_weighting_scheme calc
_refine_ls_wR_factor_gt 0.1543
_refine_ls_wR_factor_ref 0.1617
_reflns_Friedel_coverage 0.000
_reflns_number_gt 5416
_reflns_number_total 6212
_reflns_threshold_expression 'I > 2\s(I)'
_cod_data_source_file c5dt02147b2.cif
_cod_data_source_block Z
_cod_depositor_comments
;
The following automatic conversions were performed:

'_exptl_absorpt_correction_type' value 'MULTI-SCAN' changed to
'multi-scan' according to
/usr/data/users/saulius/crontab/automatic-downloads/rss-feeds/RSC/lib/dictionaries/cif_core.dic
dictionary named 'cif_core.dic' version 2.4.2 from 2011-04-26.

'_exptl_crystal_density_meas' value 'NONE' was changed to '?' - the
value is perceived as not measured.

Automatic conversion script
Id: cif_fix_values 3271 2015-04-21 07:52:19Z andrius 

 Adding full bibliography for 7035800--7035805.cif.
;
_cod_database_code 7035800
_shelx_shelxl_version_number 2014/7
_shelx_space_group_comment
;
The symmetry employed for this shelxl refinement is uniquely defined
by the following loop, which should always be used as a source of
symmetry information in preference to the above space-group names.
They are only intended as comments.
;
_shelx_estimated_absorpt_t_min 0.892
_shelx_estimated_absorpt_t_max 0.913

loop_
_space_group_symop_operation_xyz
'x, y, z'
'-x, y+1/2, -z+1/2'
'-x, -y, -z'
'x, -y-1/2, z-1/2'

loop_
_atom_site_label
_atom_site_type_symbol
_atom_site_fract_x
_atom_site_fract_y
_atom_site_fract_z
_atom_site_U_iso_or_equiv
_atom_site_adp_type
_atom_site_occupancy
_atom_site_site_symmetry_order
_atom_site_calc_flag
_atom_site_refinement_flags_posn
_atom_site_refinement_flags_adp
Co1 Co 0.06104(4) 0.37069(3) 0.06754(3) 0.03265(16) Uani 1 1 d . .
O1 O 0.0971(2) 0.49474(15) 0.10167(14) 0.0380(5) Uani 1 1 d . .
O2 O -0.0249(2) 0.60722(16) 0.04995(14) 0.0422(6) Uani 1 1 d . .
O3 O -0.2962(3) 0.5304(3) 0.18971(19) 0.0773(11) Uani 1 1 d . .
O4 O -0.1859(3) 0.5537(3) 0.32079(17) 0.0709(10) Uani 1 1 d . .
H4A H -0.2392 0.5258 0.3229 0.106 Uiso 1 1 calc R U
O5 O 0.3272(3) 0.6647(2) 0.40832(18) 0.0703(9) Uani 1 1 d . .
O6 O 0.2476(3) 0.5787(2) 0.46132(17) 0.0726(10) Uani 1 1 d . .
H6A H 0.3152 0.5847 0.5017 0.109 Uiso 1 1 calc R U
O7 O 0.3472(3) 0.7800(2) 0.1411(2) 0.0854(12) Uani 1 1 d . .
H7A H 0.3754 0.8212 0.1304 0.128 Uiso 1 1 calc R U
O8 O 0.5364(3) 0.7324(3) 0.1895(3) 0.1071(16) Uani 1 1 d . .
O9 O 0.5507(2) 0.41994(19) 0.39459(18) 0.0583(8) Uani 1 1 d . .
O10 O 0.6674(3) 0.4754(2) 0.35398(19) 0.0663(9) Uani 1 1 d . .
N1 N 0.2468(2) 0.34645(18) 0.09845(16) 0.0347(6) Uani 1 1 d . .
N2 N 0.0540(3) 0.24355(18) 0.03113(17) 0.0382(6) Uani 1 1 d . .
N3 N -0.1225(3) 0.38052(19) 0.04939(19) 0.0424(7) Uani 1 1 d . .
N4 N 0.0827(3) 0.3305(2) 0.17952(18) 0.0459(7) Uani 1 1 d . .
C1 C 0.0350(3) 0.55555(19) 0.10445(18) 0.0295(6) Uani 1 1 d . .
C2 C 0.0328(3) 0.5680(2) 0.18084(19) 0.0309(7) Uani 1 1 d . .
C3 C -0.0789(3) 0.5606(2) 0.1791(2) 0.0365(7) Uani 1 1 d . .
H3 H -0.1513 0.5518 0.1308 0.044 Uiso 1 1 calc R U
C4 C -0.0831(3) 0.5663(2) 0.2493(2) 0.0371(7) Uani 1 1 d . .
C5 C -0.2006(4) 0.5482(3) 0.2488(2) 0.0483(9) Uani 1 1 d . .
C6 C 0.0246(3) 0.5840(2) 0.3204(2) 0.0386(8) Uani 1 1 d . .
H6 H 0.0217 0.5889 0.3672 0.046 Uiso 1 1 calc R U
C7 C 0.1365(3) 0.5946(2) 0.32303(19) 0.0346(7) Uani 1 1 d . .
C8 C 0.1426(3) 0.5850(2) 0.25309(19) 0.0310(7) Uani 1 1 d . .
C9 C 0.2471(3) 0.6170(2) 0.4013(2) 0.0415(8) Uani 1 1 d . .
C10 C 0.2630(3) 0.5904(2) 0.25539(18) 0.0313(7) Uani 1 1 d . .
C11 C 0.2859(3) 0.6530(2) 0.2152(2) 0.0374(7) Uani 1 1 d . .
H11 H 0.2250 0.6924 0.1851 0.045 Uiso 1 1 calc R U
C12 C 0.4008(3) 0.6575(2) 0.2195(2) 0.0418(8) Uani 1 1 d . .
C13 C 0.4910(3) 0.5988(2) 0.2640(2) 0.0381(8) Uani 1 1 d . .
H13 H 0.5669 0.6014 0.2663 0.046 Uiso 1 1 calc R U
C14 C 0.4694(3) 0.5358(2) 0.30516(18) 0.0316(7) Uani 1 1 d . .
C15 C 0.3560(3) 0.5317(2) 0.30111(18) 0.0306(7) Uani 1 1 d . .
H15 H 0.3414 0.4898 0.3288 0.037 Uiso 1 1 calc R U
C16 C 0.4354(4) 0.7267(3) 0.1823(3) 0.0610(12) Uani 1 1 d . .
C17 C 0.5703(3) 0.4737(2) 0.3549(2) 0.0379(8) Uani 1 1 d . .
C18 C 0.3413(3) 0.4003(3) 0.1358(2) 0.0459(9) Uani 1 1 d . .
H18 H 0.3272 0.4523 0.1518 0.055 Uiso 1 1 calc R U
C19 C 0.4590(4) 0.3812(3) 0.1515(3) 0.0567(11) Uani 1 1 d . .
H19 H 0.5231 0.4197 0.1778 0.068 Uiso 1 1 calc R U
C20 C 0.4796(4) 0.3049(3) 0.1276(3) 0.0620(12) Uani 1 1 d . .
H20 H 0.5582 0.2906 0.1377 0.074 Uiso 1 1 calc R U
C21 C 0.3824(4) 0.2489(3) 0.0882(3) 0.0549(10) Uani 1 1 d . .
H21 H 0.3948 0.1973 0.0707 0.066 Uiso 1 1 calc R U
C22 C 0.2664(3) 0.2707(2) 0.0750(2) 0.0386(8) Uani 1 1 d . .
C23 C 0.1580(3) 0.2141(2) 0.0354(2) 0.0380(8) Uani 1 1 d . .
C24 C 0.1606(4) 0.1368(2) 0.0040(3) 0.0530(10) Uani 1 1 d . .
H24 H 0.2335 0.1166 0.0086 0.064 Uiso 1 1 calc R U
C25 C 0.0531(5) 0.0895(3) -0.0345(3) 0.0650(12) Uani 1 1 d . .
H25 H 0.0531 0.0376 -0.0568 0.078 Uiso 1 1 calc R U
C26 C -0.0521(5) 0.1194(3) -0.0396(3) 0.0614(12) Uani 1 1 d . .
H26 H -0.1251 0.0885 -0.0651 0.074 Uiso 1 1 calc R U
C27 C -0.0480(4) 0.1961(3) -0.0060(2) 0.0503(9) Uani 1 1 d . .
H27 H -0.1199 0.2164 -0.0093 0.060 Uiso 1 1 calc R U
C28 C -0.2220(4) 0.4081(3) -0.0168(3) 0.0532(10) Uani 1 1 d . .
H28 H -0.2133 0.4238 -0.0599 0.064 Uiso 1 1 calc R U
C29 C -0.3362(4) 0.4146(3) -0.0241(3) 0.0658(12) Uani 1 1 d . .
H29 H -0.4039 0.4331 -0.0715 0.079 Uiso 1 1 calc R U
C30 C -0.3479(5) 0.3930(4) 0.0401(4) 0.0819(16) Uani 1 1 d . .
H30 H -0.4242 0.3972 0.0370 0.098 Uiso 1 1 calc R U
C31 C -0.2462(5) 0.3651(3) 0.1095(3) 0.0727(14) Uani 1 1 d . .
H31 H -0.2530 0.3511 0.1536 0.087 Uiso 1 1 calc R U
C32 C -0.1347(4) 0.3582(2) 0.1125(2) 0.0459(9) Uani 1 1 d . .
C33 C -0.0203(4) 0.3295(2) 0.1845(2) 0.0471(9) Uani 1 1 d . .
C34 C -0.0174(5) 0.3020(3) 0.2536(3) 0.0670(13) Uani 1 1 d . .
H34 H -0.0894 0.3014 0.2563 0.080 Uiso 1 1 calc R U
C35 C 0.0914(6) 0.2759(3) 0.3174(3) 0.0770(15) Uani 1 1 d . .
H35 H 0.0939 0.2578 0.3637 0.092 Uiso 1 1 calc R U
C36 C 0.1985(5) 0.2764(3) 0.3128(3) 0.0730(14) Uani 1 1 d . .
H36 H 0.2734 0.2583 0.3553 0.088 Uiso 1 1 calc R U
C37 C 0.1891(4) 0.3050(3) 0.2429(2) 0.0590(11) Uani 1 1 d . .
H37 H 0.2604 0.3066 0.2395 0.071 Uiso 1 1 calc R U

loop_
_atom_site_aniso_label
_atom_site_aniso_U_11
_atom_site_aniso_U_22
_atom_site_aniso_U_33
_atom_site_aniso_U_23
_atom_site_aniso_U_13
_atom_site_aniso_U_12
Co1 0.0317(3) 0.0361(3) 0.0328(3) -0.00032(18) 0.0182(2) 0.00138(17)
O1 0.0367(12) 0.0390(13) 0.0435(13) -0.0063(11) 0.0240(11) 0.0011(10)
O2 0.0472(15) 0.0503(14) 0.0323(12) 0.0037(11) 0.0224(11) 0.0095(12)
O3 0.0388(16) 0.141(3) 0.0599(19) -0.021(2) 0.0303(15) -0.0183(18)
O4 0.0436(16) 0.130(3) 0.0523(17) 0.0074(18) 0.0342(14) -0.0053(17)
O5 0.069(2) 0.087(2) 0.0461(16) -0.0083(16) 0.0226(15) -0.0296(18)
O6 0.0533(18) 0.118(3) 0.0338(15) 0.0153(16) 0.0128(13) -0.0145(18)
O7 0.063(2) 0.066(2) 0.103(3) 0.043(2) 0.025(2) -0.0053(17)
O8 0.059(2) 0.121(3) 0.139(4) 0.071(3) 0.048(2) -0.007(2)
O9 0.0401(15) 0.0635(18) 0.0684(19) 0.0295(15) 0.0251(14) 0.0073(13)
O10 0.0439(16) 0.092(2) 0.077(2) 0.0377(18) 0.0411(15) 0.0312(15)
N1 0.0286(14) 0.0422(15) 0.0304(14) 0.0000(12) 0.0126(11) 0.0012(11)
N2 0.0373(16) 0.0372(15) 0.0391(15) 0.0012(12) 0.0185(12) -0.0011(12)
N3 0.0420(17) 0.0456(17) 0.0503(18) 0.0014(14) 0.0311(15) -0.0019(13)
N4 0.056(2) 0.0447(17) 0.0420(17) 0.0041(14) 0.0288(15) -0.0011(14)
C1 0.0255(15) 0.0353(17) 0.0285(15) -0.0044(13) 0.0143(13) -0.0047(12)
C2 0.0326(17) 0.0330(16) 0.0304(16) -0.0004(13) 0.0183(13) 0.0012(13)
C3 0.0289(16) 0.046(2) 0.0360(17) -0.0026(15) 0.0174(14) 0.0004(14)
C4 0.0338(17) 0.047(2) 0.0367(17) -0.0009(15) 0.0223(15) 0.0023(14)
C5 0.040(2) 0.067(3) 0.049(2) 0.0013(19) 0.0313(19) 0.0049(18)
C6 0.0377(18) 0.052(2) 0.0326(17) 0.0021(15) 0.0227(15) 0.0045(15)
C7 0.0335(17) 0.0407(18) 0.0318(16) 0.0047(14) 0.0181(14) 0.0034(14)
C8 0.0272(16) 0.0344(16) 0.0317(16) -0.0003(13) 0.0149(13) 0.0014(12)
C9 0.041(2) 0.054(2) 0.0327(18) -0.0016(16) 0.0204(15) 0.0019(16)
C10 0.0279(16) 0.0377(17) 0.0271(15) -0.0026(13) 0.0128(13) -0.0013(13)
C11 0.0329(18) 0.0356(17) 0.0370(18) 0.0038(14) 0.0126(14) -0.0015(13)
C12 0.0329(18) 0.045(2) 0.0435(19) 0.0065(16) 0.0165(15) -0.0071(15)
C13 0.0258(16) 0.050(2) 0.0385(18) 0.0030(15) 0.0160(14) -0.0067(14)
C14 0.0271(16) 0.0378(17) 0.0289(15) -0.0023(13) 0.0133(13) -0.0019(13)
C15 0.0288(16) 0.0351(16) 0.0280(15) 0.0009(13) 0.0143(13) -0.0005(12)
C16 0.050(2) 0.060(3) 0.062(3) 0.024(2) 0.020(2) -0.007(2)
C17 0.0310(17) 0.0440(19) 0.0356(17) 0.0016(15) 0.0145(14) 0.0010(14)
C18 0.039(2) 0.053(2) 0.042(2) -0.0053(17) 0.0185(16) -0.0061(17)
C19 0.037(2) 0.070(3) 0.057(2) 0.002(2) 0.0186(18) -0.0092(19)
C20 0.038(2) 0.073(3) 0.080(3) 0.013(2) 0.034(2) 0.009(2)
C21 0.050(2) 0.057(2) 0.068(3) 0.007(2) 0.038(2) 0.0117(19)
C22 0.0410(19) 0.0409(19) 0.0361(17) 0.0059(15) 0.0210(15) 0.0063(15)
C23 0.0437(19) 0.0371(18) 0.0338(17) 0.0037(14) 0.0201(15) 0.0044(15)
C24 0.067(3) 0.038(2) 0.063(3) -0.0066(18) 0.039(2) 0.0000(18)
C25 0.090(4) 0.040(2) 0.069(3) -0.016(2) 0.043(3) -0.011(2)
C26 0.065(3) 0.049(2) 0.063(3) -0.007(2) 0.026(2) -0.019(2)
C27 0.044(2) 0.050(2) 0.053(2) -0.0035(18) 0.0205(18) -0.0074(17)
C28 0.042(2) 0.064(3) 0.060(3) 0.005(2) 0.031(2) -0.0018(18)
C29 0.046(2) 0.077(3) 0.085(3) 0.012(3) 0.040(2) 0.005(2)
C30 0.058(3) 0.105(4) 0.110(4) 0.018(4) 0.063(3) 0.003(3)
C31 0.069(3) 0.091(4) 0.085(4) 0.014(3) 0.059(3) -0.001(3)
C32 0.054(2) 0.042(2) 0.057(2) -0.0039(17) 0.040(2) -0.0092(17)
C33 0.067(3) 0.0366(19) 0.051(2) -0.0039(17) 0.040(2) -0.0071(17)
C34 0.102(4) 0.064(3) 0.060(3) -0.001(2) 0.060(3) -0.007(3)
C35 0.128(5) 0.067(3) 0.050(3) 0.006(2) 0.055(3) 0.001(3)
C36 0.092(4) 0.071(3) 0.046(2) 0.011(2) 0.028(3) 0.008(3)
C37 0.063(3) 0.068(3) 0.042(2) 0.008(2) 0.024(2) 0.006(2)

loop_
_atom_type_symbol
_atom_type_description
_atom_type_scat_dispersion_real
_atom_type_scat_dispersion_imag
_atom_type_scat_source
C C 0.0033 0.0016 'International Tables Vol C Tables 4.2.6.8 and 6.1.1.4'
H H 0.0000 0.0000 'International Tables Vol C Tables 4.2.6.8 and 6.1.1.4'
Co Co 0.3494 0.9721 'International Tables Vol C Tables 4.2.6.8 and 6.1.1.4'
N N 0.0061 0.0033 'International Tables Vol C Tables 4.2.6.8 and 6.1.1.4'
O O 0.0106 0.0060 'International Tables Vol C Tables 4.2.6.8 and 6.1.1.4'

loop_
_geom_angle_atom_site_label_1
_geom_angle_atom_site_label_2
_geom_angle_atom_site_label_3
_geom_angle
_geom_angle_site_symmetry_1
_geom_angle_site_symmetry_3
O1 Co1 O2 94.64(10) . 3_565
O1 Co1 N2 169.43(10) . .
O2 Co1 N2 81.33(11) 3_565 .
O1 Co1 N1 92.90(10) . .
O2 Co1 N1 86.78(10) 3_565 .
N2 Co1 N1 77.18(11) . .
O1 Co1 N4 93.67(11) . .
O2 Co1 N4 171.22(11) 3_565 .
N2 Co1 N4 90.96(12) . .
N1 Co1 N4 95.66(12) . .
O1 Co1 N3 91.54(10) . .
O2 Co1 N3 100.39(11) 3_565 .
N2 Co1 N3 98.78(11) . .
N1 Co1 N3 171.24(11) . .
N4 Co1 N3 76.52(13) . .
C1 O1 Co1 135.1(2) . .
C1 O2 Co1 137.1(2) . 3_565
C5 O4 H4A 109.5 . .
C9 O6 H6A 109.5 . .
C16 O7 H7A 109.5 . .
C18 N1 C22 119.2(3) . .
C18 N1 Co1 125.6(3) . .
C22 N1 Co1 115.2(2) . .
C27 N2 C23 118.1(3) . .
C27 N2 Co1 125.5(3) . .
C23 N2 Co1 115.6(2) . .
C28 N3 C32 118.6(3) . .
C28 N3 Co1 125.8(3) . .
C32 N3 Co1 115.6(3) . .
C33 N4 C37 118.6(3) . .
C33 N4 Co1 116.1(3) . .
C37 N4 Co1 125.3(3) . .
O2 C1 O1 126.1(3) . .
O2 C1 C2 116.4(3) . .
O1 C1 C2 117.4(3) . .
C3 C2 C8 120.5(3) . .
C3 C2 C1 118.9(3) . .
C8 C2 C1 120.6(3) . .
C2 C3 C4 120.4(3) . .
C2 C3 H3 119.8 . .
C4 C3 H3 119.8 . .
C6 C4 C3 119.2(3) . .
C6 C4 C5 120.5(3) . .
C3 C4 C5 120.2(3) . .
O3 C5 O4 124.5(4) . .
O3 C5 C4 123.8(3) . .
O4 C5 C4 111.7(3) . .
C7 C6 C4 121.4(3) . .
C7 C6 H6 119.3 . .
C4 C6 H6 119.3 . .
C6 C7 C8 119.8(3) . .
C6 C7 C9 118.0(3) . .
C8 C7 C9 122.2(3) . .
C7 C8 C2 118.7(3) . .
C7 C8 C10 120.8(3) . .
C2 C8 C10 120.5(3) . .
O5 C9 O6 124.0(4) . .
O5 C9 C7 123.8(3) . .
O6 C9 C7 112.2(3) . .
C11 C10 C15 119.5(3) . .
C11 C10 C8 121.4(3) . .
C15 C10 C8 119.2(3) . .
C10 C11 C12 120.2(3) . .
C10 C11 H11 119.9 . .
C12 C11 H11 119.9 . .
C13 C12 C11 119.8(3) . .
C13 C12 C16 116.9(3) . .
C11 C12 C16 123.2(3) . .
C12 C13 C14 120.6(3) . .
C12 C13 H13 119.7 . .
C14 C13 H13 119.7 . .
C15 C14 C13 119.6(3) . .
C15 C14 C17 120.8(3) . .
C13 C14 C17 119.7(3) . .
C14 C15 C10 120.4(3) . .
C14 C15 H15 119.8 . .
C10 C15 H15 119.8 . .
O8 C16 O7 122.8(4) . .
O8 C16 C12 122.9(4) . .
O7 C16 C12 114.3(4) . .
O10 C17 O9 121.7(3) . .
O10 C17 C14 119.7(3) . .
O9 C17 C14 118.6(3) . .
N1 C18 C19 122.4(4) . .
N1 C18 H18 118.8 . .
C19 C18 H18 118.8 . .
C20 C19 C18 118.8(4) . .
C20 C19 H19 120.6 . .
C18 C19 H19 120.6 . .
C19 C20 C21 119.5(4) . .
C19 C20 H20 120.3 . .
C21 C20 H20 120.3 . .
C20 C21 C22 119.4(4) . .
C20 C21 H21 120.3 . .
C22 C21 H21 120.3 . .
N1 C22 C21 120.7(3) . .
N1 C22 C23 116.0(3) . .
C21 C22 C23 123.3(4) . .
N2 C23 C24 121.3(3) . .
N2 C23 C22 115.4(3) . .
C24 C23 C22 123.3(3) . .
C23 C24 C25 119.1(4) . .
C23 C24 H24 120.4 . .
C25 C24 H24 120.4 . .
C26 C25 C24 119.7(4) . .
C26 C25 H25 120.2 . .
C24 C25 H25 120.2 . .
C25 C26 C27 118.2(4) . .
C25 C26 H26 120.9 . .
C27 C26 H26 120.9 . .
N2 C27 C26 123.6(4) . .
N2 C27 H27 118.2 . .
C26 C27 H27 118.2 . .
N3 C28 C29 123.1(4) . .
N3 C28 H28 118.4 . .
C29 C28 H28 118.4 . .
C28 C29 C30 118.2(5) . .
C28 C29 H29 120.9 . .
C30 C29 H29 120.9 . .
C29 C30 C31 119.8(4) . .
C29 C30 H30 120.1 . .
C31 C30 H30 120.1 . .
C32 C31 C30 119.3(4) . .
C32 C31 H31 120.4 . .
C30 C31 H31 120.4 . .
N3 C32 C31 121.0(4) . .
N3 C32 C33 115.7(3) . .
C31 C32 C33 123.2(4) . .
N4 C33 C34 120.9(4) . .
N4 C33 C32 116.1(3) . .
C34 C33 C32 123.1(4) . .
C35 C34 C33 119.8(5) . .
C35 C34 H34 120.1 . .
C33 C34 H34 120.1 . .
C34 C35 C36 119.9(4) . .
C34 C35 H35 120.1 . .
C36 C35 H35 120.1 . .
C37 C36 C35 117.3(5) . .
C37 C36 H36 121.3 . .
C35 C36 H36 121.3 . .
N4 C37 C36 123.6(5) . .
N4 C37 H37 118.2 . .
C36 C37 H37 118.2 . .

loop_
_geom_bond_atom_site_label_1
_geom_bond_atom_site_label_2
_geom_bond_distance
_geom_bond_site_symmetry_2
Co1 O1 2.055(3) .
Co1 O2 2.116(3) 3_565
Co1 N2 2.126(3) .
Co1 N1 2.128(3) .
Co1 N4 2.145(3) .
Co1 N3 2.152(3) .
O1 C1 1.259(4) .
O2 C1 1.247(4) .
O2 Co1 2.116(3) 3_565
O3 C5 1.202(5) .
O4 C5 1.316(5) .
O4 H4A 0.8200 .
O5 C9 1.211(5) .
O6 C9 1.310(5) .
O6 H6A 0.8200 .
O7 C16 1.299(5) .
O7 H7A 0.8200 .
O8 C16 1.206(6) .
O9 C17 1.253(4) .
O10 C17 1.228(4) .
N1 C18 1.340(5) .
N1 C22 1.352(5) .
N2 C27 1.339(5) .
N2 C23 1.347(5) .
N3 C28 1.335(5) .
N3 C32 1.356(5) .
N4 C33 1.342(5) .
N4 C37 1.343(5) .
C1 C2 1.509(4) .
C2 C3 1.389(5) .
C2 C8 1.410(4) .
C3 C4 1.391(5) .
C3 H3 0.9300 .
C4 C6 1.389(5) .
C4 C5 1.497(5) .
C6 C7 1.388(5) .
C6 H6 0.9300 .
C7 C8 1.405(5) .
C7 C9 1.495(5) .
C8 C10 1.491(4) .
C10 C11 1.381(5) .
C10 C15 1.404(4) .
C11 C12 1.402(5) .
C11 H11 0.9300 .
C12 C13 1.381(5) .
C12 C16 1.494(5) .
C13 C14 1.390(5) .
C13 H13 0.9300 .
C14 C15 1.385(4) .
C14 C17 1.508(5) .
C15 H15 0.9300 .
C18 C19 1.382(6) .
C18 H18 0.9300 .
C19 C20 1.369(7) .
C19 H19 0.9300 .
C20 C21 1.385(6) .
C20 H20 0.9300 .
C21 C22 1.388(5) .
C21 H21 0.9300 .
C22 C23 1.481(5) .
C23 C24 1.379(5) .
C24 C25 1.387(6) .
C24 H24 0.9300 .
C25 C26 1.359(7) .
C25 H25 0.9300 .
C26 C27 1.370(6) .
C26 H26 0.9300 .
C27 H27 0.9300 .
C28 C29 1.369(6) .
C28 H28 0.9300 .
C29 C30 1.370(7) .
C29 H29 0.9300 .
C30 C31 1.380(8) .
C30 H30 0.9300 .
C31 C32 1.373(6) .
C31 H31 0.9300 .
C32 C33 1.482(6) .
C33 C34 1.394(6) .
C34 C35 1.364(7) .
C34 H34 0.9300 .
C35 C36 1.389(8) .
C35 H35 0.9300 .
C36 C37 1.377(6) .
C36 H36 0.9300 .
C37 H37 0.9300 .

loop_
_geom_torsion_atom_site_label_1
_geom_torsion_atom_site_label_2
_geom_torsion_atom_site_label_3
_geom_torsion_atom_site_label_4
_geom_torsion
_geom_torsion_site_symmetry_1
Co1 O2 C1 O1 -0.4(5) 3_565
Co1 O2 C1 C2 179.2(2) 3_565
Co1 O1 C1 O2 -89.9(4) .
Co1 O1 C1 C2 90.5(3) .
O2 C1 C2 C3 63.6(4) .
O1 C1 C2 C3 -116.8(3) .
O2 C1 C2 C8 -117.8(3) .
O1 C1 C2 C8 61.8(4) .
C8 C2 C3 C4 -2.7(5) .
C1 C2 C3 C4 175.8(3) .
C2 C3 C4 C6 3.5(5) .
C2 C3 C4 C5 -172.7(3) .
C6 C4 C5 O3 -178.1(4) .
C3 C4 C5 O3 -2.0(7) .
C6 C4 C5 O4 1.6(5) .
C3 C4 C5 O4 177.7(4) .
C3 C4 C6 C7 -1.2(5) .
C5 C4 C6 C7 175.0(3) .
C4 C6 C7 C8 -1.8(5) .
C4 C6 C7 C9 177.6(3) .
C6 C7 C8 C2 2.5(5) .
C9 C7 C8 C2 -176.8(3) .
C6 C7 C8 C10 -175.9(3) .
C9 C7 C8 C10 4.7(5) .
C3 C2 C8 C7 -0.3(5) .
C1 C2 C8 C7 -178.8(3) .
C3 C2 C8 C10 178.2(3) .
C1 C2 C8 C10 -0.4(5) .
C6 C7 C9 O5 -142.9(4) .
C8 C7 C9 O5 36.5(6) .
C6 C7 C9 O6 37.4(5) .
C8 C7 C9 O6 -143.2(4) .
C7 C8 C10 C11 -116.6(4) .
C2 C8 C10 C11 65.0(4) .
C7 C8 C10 C15 61.7(4) .
C2 C8 C10 C15 -116.7(3) .
C15 C10 C11 C12 0.5(5) .
C8 C10 C11 C12 178.9(3) .
C10 C11 C12 C13 0.2(5) .
C10 C11 C12 C16 -175.7(4) .
C11 C12 C13 C14 -0.7(6) .
C16 C12 C13 C14 175.4(4) .
C12 C13 C14 C15 0.4(5) .
C12 C13 C14 C17 -178.5(3) .
C13 C14 C15 C10 0.3(5) .
C17 C14 C15 C10 179.2(3) .
C11 C10 C15 C14 -0.8(5) .
C8 C10 C15 C14 -179.2(3) .
C13 C12 C16 O8 0.3(7) .
C11 C12 C16 O8 176.3(5) .
C13 C12 C16 O7 179.8(4) .
C11 C12 C16 O7 -4.2(7) .
C15 C14 C17 O10 175.7(3) .
C13 C14 C17 O10 -5.4(5) .
C15 C14 C17 O9 -2.2(5) .
C13 C14 C17 O9 176.7(3) .
C22 N1 C18 C19 0.0(5) .
Co1 N1 C18 C19 -177.6(3) .
N1 C18 C19 C20 0.4(6) .
C18 C19 C20 C21 0.3(7) .
C19 C20 C21 C22 -1.3(7) .
C18 N1 C22 C21 -1.0(5) .
Co1 N1 C22 C21 176.9(3) .
C18 N1 C22 C23 178.9(3) .
Co1 N1 C22 C23 -3.2(4) .
C20 C21 C22 N1 1.7(6) .
C20 C21 C22 C23 -178.3(4) .
C27 N2 C23 C24 -1.3(5) .
Co1 N2 C23 C24 -171.5(3) .
C27 N2 C23 C22 178.2(3) .
Co1 N2 C23 C22 8.0(4) .
N1 C22 C23 N2 -3.2(4) .
C21 C22 C23 N2 176.8(3) .
N1 C22 C23 C24 176.2(3) .
C21 C22 C23 C24 -3.8(6) .
N2 C23 C24 C25 1.7(6) .
C22 C23 C24 C25 -177.7(4) .
C23 C24 C25 C26 -1.1(7) .
C24 C25 C26 C27 0.1(7) .
C23 N2 C27 C26 0.3(6) .
Co1 N2 C27 C26 169.4(3) .
C25 C26 C27 N2 0.3(7) .
C32 N3 C28 C29 -0.4(6) .
Co1 N3 C28 C29 -178.6(3) .
N3 C28 C29 C30 1.2(8) .
C28 C29 C30 C31 -0.5(9) .
C29 C30 C31 C32 -0.9(9) .
C28 N3 C32 C31 -1.1(6) .
Co1 N3 C32 C31 177.3(3) .
C28 N3 C32 C33 -179.0(3) .
Co1 N3 C32 C33 -0.6(4) .
C30 C31 C32 N3 1.8(7) .
C30 C31 C32 C33 179.5(5) .
C37 N4 C33 C34 -0.5(6) .
Co1 N4 C33 C34 178.0(3) .
C37 N4 C33 C32 -179.8(4) .
Co1 N4 C33 C32 -1.4(4) .
N3 C32 C33 N4 1.3(5) .
C31 C32 C33 N4 -176.5(4) .
N3 C32 C33 C34 -178.0(4) .
C31 C32 C33 C34 4.2(6) .
N4 C33 C34 C35 0.2(7) .
C32 C33 C34 C35 179.5(4) .
C33 C34 C35 C36 -0.4(8) .
C34 C35 C36 C37 0.8(8) .
C33 N4 C37 C36 1.0(7) .
Co1 N4 C37 C36 -177.3(4) .
C35 C36 C37 N4 -1.2(8) .
